data_2015422
loop_
_publ_author_name
'Piedad Cort\'es'
'Ana Mar\'ia Atria'
'Mar\'ia Teresa Garland'
'Ricardo Baggio'

_publ_section_title
;
 Two oxo complexes with tetranuclear [Fe~4~(\m~3~-O)~2~]^8+^ and
 trinuclear [Fe~3~(\m~3~-O)]^7+^ units
;
_journal_coeditor_code FA3019
_journal_issue 7
_journal_name_full 'Acta Crystallographica Section C'
_journal_page_first m297
_journal_page_last m302
_journal_paper_doi 10.1107/S0108270106020087
_journal_volume 62
_journal_year 2006
_chemical_formula_iupac '[Fe4 (C2 H3 O2)7 O2 (C10 H9 N3)2 (H2 O)] Cl, 1.25C2 H6 O, H2 O'
_chemical_formula_moiety 'C34 H41 Fe4 N6 O17 +, Cl -, 1.25C2 H6 O, H2 O'
_chemical_formula_sum 'C36.5 H50.5 Cl Fe4 N6 O19.25'
_chemical_formula_weight 1140.18
_chemical_name_systematic
;
hexa-\m~2~-acetato-acetatoaqua(di-3-pyridylamine)di-\m~3~-oxo-tetrairon(III)
chloride monohydrate ethanol 1.25-solvate
;
_space_group_IT_number 14
_symmetry_cell_setting monoclinic
_symmetry_space_group_name_Hall '-P 2yn'
_symmetry_space_group_name_H-M 'P 1 21/n 1'
_atom_sites_solution_hydrogens geom
_atom_sites_solution_primary direct
_atom_sites_solution_secondary difmap
_audit_creation_method SHELXL-97
_cell_angle_alpha 90.00
_cell_angle_beta 91.571(5)
_cell_angle_gamma 90.00
_cell_formula_units_Z 4
_cell_length_a 16.044(4)
_cell_length_b 17.619(4)
_cell_length_c 17.942(5)
_cell_measurement_reflns_used 3678
_cell_measurement_temperature 295(2)
_cell_measurement_theta_max 23.67
_cell_measurement_theta_min 2.34
_cell_volume 5070(2)
_computing_cell_refinement 'SAINT-NT (Bruker, 2000)'
_computing_data_collection 'SMART-NT (Bruker, 2001)'
_computing_data_reduction SAINT-NT
_computing_molecular_graphics 'XP in SHELXTL-NT (Bruker, 2000)'
_computing_publication_material SHELXL97
_computing_structure_refinement 'SHELXL97 (Sheldrick, 1997)'
_computing_structure_solution 'SHELXS97 (Sheldrick, 1997)'
_diffrn_ambient_temperature 566(2)
_diffrn_measured_fraction_theta_full 0.989
_diffrn_measured_fraction_theta_max 0.989
_diffrn_measurement_device_type 'Bruker SMART CCD area-detector'
_diffrn_measurement_method '\f and \w scans'
_diffrn_radiation_monochromator graphite
_diffrn_radiation_source 'fine-focus sealed tube'
_diffrn_radiation_type MoK\a
_diffrn_radiation_wavelength 0.71073
_diffrn_reflns_av_R_equivalents 0.072
_diffrn_reflns_av_sigmaI/netI 0.1191
_diffrn_reflns_limit_h_max 19
_diffrn_reflns_limit_h_min -19
_diffrn_reflns_limit_k_max 21
_diffrn_reflns_limit_k_min -20
_diffrn_reflns_limit_l_max 21
_diffrn_reflns_limit_l_min -21
_diffrn_reflns_number 8964
_diffrn_reflns_theta_full 25.15
_diffrn_reflns_theta_max 25.15
_diffrn_reflns_theta_min 1.62
_diffrn_standards_decay_% 0
_diffrn_standards_number 0
_exptl_absorpt_coefficient_mu 1.253
_exptl_absorpt_correction_T_max 0.90
_exptl_absorpt_correction_T_min 0.79
_exptl_absorpt_correction_type multi-scan
_exptl_absorpt_process_details '(SADABS; Sheldrick, 2001)'
_exptl_crystal_colour red
_exptl_crystal_density_diffrn 1.494
_exptl_crystal_density_method 'not measured'
_exptl_crystal_description plates
_exptl_crystal_F_000 2346
_exptl_crystal_size_max .23
_exptl_crystal_size_mid .15
_exptl_crystal_size_min .08
_refine_diff_density_max 0.478
_refine_diff_density_min -0.495
_refine_ls_extinction_method none
_refine_ls_goodness_of_fit_ref 1.009
_refine_ls_hydrogen_treatment constr
_refine_ls_matrix_type full
_refine_ls_number_parameters 635
_refine_ls_number_reflns 8964
_refine_ls_number_restraints 0
_refine_ls_restrained_S_all 1.009
_refine_ls_R_factor_all 0.1366
_refine_ls_R_factor_gt 0.0677
_refine_ls_shift/su_max 0.007
_refine_ls_shift/su_mean 0.001
_refine_ls_structure_factor_coef Fsqd
_refine_ls_weighting_details 'calc w=1/[\s^2^(Fo^2^)+(0.0623P)^2^] where P=(Fo^2^+2Fc^2^)/3'
_refine_ls_weighting_scheme calc
_refine_ls_wR_factor_gt 0.1401
_refine_ls_wR_factor_ref 0.1599
_reflns_number_gt 4931
_reflns_number_total 8964
_reflns_threshold_expression I>2\s(I)
_cod_data_source_file fa3019.cif
_cod_data_source_block I
_cod_original_sg_symbol_H-M P21/n
_cod_original_formula_sum 'C36.50 H50.5 Cl Fe4 N6 O19.25'
_cod_database_code 2015422
_cod_database_fobs_code 2015422

loop_
_symmetry_equiv_pos_as_xyz
'x, y, z'
'-x+1/2, y+1/2, -z+1/2'
'-x, -y, -z'
'x-1/2, -y-1/2, z-1/2'

loop_
_atom_site_type_symbol
_atom_site_label
_atom_site_fract_x
_atom_site_fract_y
_atom_site_fract_z
_atom_site_U_iso_or_equiv
_atom_site_adp_type
_atom_site_calc_flag
_atom_site_refinement_flags
_atom_site_occupancy
Fe Fe1 0.66459(6) 0.68617(5) 0.14334(5) 0.0350(3) Uani d . 1
Fe Fe2 0.61716(6) 0.68213(6) -0.03867(5) 0.0376(3) Uani d . 1
Fe Fe3 0.60828(6) 0.83537(6) 0.25238(5) 0.0367(3) Uani d . 1
Fe Fe4 0.65251(6) 0.83606(6) 0.07391(5) 0.0377(3) Uani d . 1
O O1 0.6626(3) 0.7281(3) 0.0438(2) 0.0373(12) Uani d . 1
O O2 0.6581(3) 0.7931(3) 0.1719(2) 0.0377(12) Uani d . 1
N N11 0.5681(3) 0.6267(3) -0.1389(3) 0.0422(15) Uani d . 1
N N21 0.7188(4) 0.7056(3) -0.1103(3) 0.0427(15) Uani d . 1
N N31 0.6378(3) 0.7040(3) -0.2217(3) 0.0422(15) Uani d . 1
H H31N 0.6283 0.7332 -0.2594 0.051 Uiso calc R 1
C C11 0.5104(4) 0.5703(4) -0.1296(4) 0.0454(19) Uani d . 1
H H11 0.5033 0.5515 -0.0817 0.054 Uiso calc R 1
C C21 0.4637(5) 0.5409(5) -0.1851(5) 0.069(3) Uani d . 1
H H21 0.4268 0.5012 -0.1774 0.083 Uiso calc R 1
C C31 0.4733(6) 0.5730(5) -0.2555(5) 0.078(3) Uani d . 1
H H31 0.4391 0.5564 -0.2948 0.094 Uiso calc R 1
C C41 0.5315(5) 0.6285(5) -0.2688(4) 0.063(2) Uani d . 1
H H41 0.5392 0.6487 -0.3160 0.075 Uiso calc R 1
C C51 0.5767(3) 0.6513(3) -0.2080(3) 0.0334(16) Uani d . 1
C C61 0.7123(3) 0.7164(3) -0.1830(3) 0.0328(16) Uani d . 1
C C71 0.7792(5) 0.7411(4) -0.2229(4) 0.051(2) Uani d . 1
H H71 0.7725 0.7492 -0.2739 0.061 Uiso calc R 1
C C81 0.8554(5) 0.7539(5) -0.1889(4) 0.063(2) Uani d . 1
H H81 0.9006 0.7704 -0.2159 0.076 Uiso calc R 1
C C91 0.8626(4) 0.7413(4) -0.1129(4) 0.054(2) Uani d . 1
H H91 0.9127 0.7500 -0.0869 0.065 Uiso calc R 1
C C101 0.7940(4) 0.7158(4) -0.0769(4) 0.047(2) Uani d . 1
H H101 0.7997 0.7048 -0.0263 0.056 Uiso calc R 1
N N12 0.5555(4) 0.8822(3) 0.3530(3) 0.0469(16) Uani d . 1
N N22 0.7162(3) 0.8153(3) 0.3279(3) 0.0398(14) Uani d . 1
N N32 0.6349(3) 0.8076(3) 0.4342(3) 0.0584(19) Uani d . 1
H H32N 0.6308 0.7812 0.4743 0.070 Uiso calc R 1
C C12 0.4927(4) 0.9325(4) 0.3444(4) 0.0452(19) Uani d . 1
H H12 0.4829 0.9537 0.2975 0.054 Uiso calc R 1
C C22 0.4437(6) 0.9533(5) 0.3998(5) 0.074(3) Uani d . 1
H H22 0.4011 0.9885 0.3922 0.089 Uiso calc R 1
C C32 0.4589(6) 0.9205(6) 0.4692(5) 0.081(3) Uani d . 1
H H32 0.4251 0.9331 0.5086 0.097 Uiso calc R 1
C C42 0.5194(4) 0.8725(5) 0.4801(5) 0.056(2) Uani d . 1
H H42 0.5308 0.8521 0.5271 0.068 Uiso calc R 1
C C52 0.5655(3) 0.8531(4) 0.4205(4) 0.0358(17) Uani d . 1
C C62 0.7092(4) 0.7946(4) 0.3988(3) 0.0386(18) Uani d . 1
C C72 0.7754(5) 0.7619(4) 0.4381(4) 0.052(2) Uani d . 1
H H72 0.7686 0.7462 0.4871 0.063 Uiso calc R 1
C C82 0.8478(5) 0.7531(4) 0.4068(4) 0.051(2) Uani d . 1
H H82 0.8925 0.7313 0.4332 0.061 Uiso calc R 1
C C92 0.8565(4) 0.7765(4) 0.3345(5) 0.055(2) Uani d . 1
H H92 0.9077 0.7720 0.3117 0.066 Uiso calc R 1
C C102 0.7891(4) 0.8064(5) 0.2958(4) 0.058(2) Uani d . 1
H H102 0.7946 0.8207 0.2463 0.070 Uiso calc R 1
O O13 0.5599(3) 0.7384(3) 0.2923(2) 0.0420(12) Uani d . 1
O O23 0.6437(3) 0.6502(3) 0.2467(2) 0.0411(12) Uani d . 1
C C13 0.5928(4) 0.6743(4) 0.2919(4) 0.0292(15) Uani d . 1
C C23 0.5564(6) 0.6202(5) 0.3479(5) 0.088(3) Uani d . 1
H H23A 0.5899 0.5751 0.3510 0.132 Uiso calc R 1
H H23B 0.5005 0.6070 0.3324 0.132 Uiso calc R 1
H H23C 0.5557 0.6441 0.3960 0.132 Uiso calc R 1
O O14 0.4984(3) 0.8581(3) 0.1968(3) 0.0467(13) Uani d . 1
O O24 0.5247(3) 0.8410(3) 0.0769(3) 0.0441(12) Uani d . 1
C C14 0.4778(4) 0.8545(4) 0.1287(4) 0.0377(17) Uani d . 1
C C24 0.3843(5) 0.8663(5) 0.1087(5) 0.083(3) Uani d . 1
H H24A 0.3784 0.8858 0.0588 0.124 Uiso calc R 1
H H24B 0.3608 0.9018 0.1429 0.124 Uiso calc R 1
H H24C 0.3555 0.8187 0.1119 0.124 Uiso calc R 1
O O15 0.6495(3) 0.9420(3) 0.2342(3) 0.0532(14) Uani d . 1
O O25 0.6537(3) 0.9438(3) 0.1102(3) 0.0508(14) Uani d . 1
C C15 0.6682(4) 0.9719(4) 0.1736(4) 0.0425(19) Uani d . 1
C C25 0.7044(6) 1.0485(5) 0.1773(5) 0.091(3) Uani d . 1
H H25A 0.7453 1.0507 0.2172 0.137 Uiso calc R 1
H H25B 0.6611 1.0848 0.1860 0.137 Uiso calc R 1
H H25C 0.7303 1.0599 0.1310 0.137 Uiso calc R 1
O O16 0.6716(3) 0.5804(3) -0.0182(3) 0.0484(13) Uani d . 1
O O26 0.6747(3) 0.5770(3) 0.1060(3) 0.0514(14) Uani d . 1
C C16 0.6895(4) 0.5501(4) 0.0451(4) 0.0345(17) Uani d . 1
C C26 0.7319(5) 0.4761(5) 0.0465(5) 0.072(3) Uani d . 1
H H26A 0.7680 0.4730 0.0899 0.107 Uiso calc R 1
H H26B 0.7642 0.4708 0.0025 0.107 Uiso calc R 1
H H26C 0.6911 0.4363 0.0479 0.107 Uiso calc R 1
O O17 0.5614(3) 0.7756(3) -0.0833(2) 0.0419(12) Uani d . 1
O O27 0.6338(3) 0.8703(3) -0.0315(3) 0.0433(13) Uani d . 1
C C17 0.5875(6) 0.8450(5) -0.0773(5) 0.059(2) Uani d . 1
C C27 0.5389(7) 0.8980(5) -0.1295(6) 0.105(4) Uani d . 1
H H27A 0.5603 0.9487 -0.1242 0.157 Uiso calc R 1
H H27B 0.4811 0.8973 -0.1172 0.157 Uiso calc R 1
H H27C 0.5448 0.8814 -0.1801 0.157 Uiso calc R 1
O O18 0.5103(3) 0.6509(3) 0.0116(3) 0.0426(13) Uani d . 1
O O28 0.5361(3) 0.6708(3) 0.1331(3) 0.0426(12) Uani d . 1
C C18 0.4935(4) 0.6544(4) 0.0785(4) 0.0426(19) Uani d . 1
C C28 0.4003(5) 0.6371(5) 0.0950(5) 0.073(3) Uani d . 1
H H28A 0.3965 0.6164 0.1443 0.110 Uiso calc R 1
H H28B 0.3786 0.6011 0.0593 0.110 Uiso calc R 1
H H28C 0.3684 0.6831 0.0915 0.110 Uiso calc R 1
O O19 0.7851(3) 0.6747(3) 0.1648(3) 0.0618(15) Uani d . 1
O O29 0.8769(4) 0.7410(4) 0.1001(4) 0.102(2) Uani d . 1
C C19 0.8620(5) 0.6903(6) 0.1468(5) 0.064(2) Uani d . 1
C C29 0.9240(5) 0.6392(5) 0.1775(5) 0.084(3) Uani d . 1
H H29A 0.9778 0.6529 0.1597 0.127 Uiso calc R 1
H H29B 0.9109 0.5882 0.1624 0.127 Uiso calc R 1
H H29C 0.9246 0.6424 0.2310 0.127 Uiso calc R 1
O O1A 0.1618(10) 0.5819(9) 0.1995(10) 0.144(6) Uani d P 0.52(2)
C C1A 0.2417(11) 0.5563(10) 0.2101(14) 0.114(8) Uani d P 0.52(2)
H H1AA 0.2676 0.5871 0.2490 0.137 Uiso calc PR 0.52(2)
H H1AB 0.2711 0.5667 0.1647 0.137 Uiso calc PR 0.52(2)
C C2A 0.2570(10) 0.4789(10) 0.2290(11) 0.097(7) Uani d P 0.52(2)
H H2AA 0.3102 0.4746 0.2543 0.145 Uiso calc PR 0.52(2)
H H2AB 0.2568 0.4488 0.1843 0.145 Uiso calc PR 0.52(2)
H H2AC 0.2141 0.4612 0.2610 0.145 Uiso calc PR 0.52(2)
O O1B 0.8904(5) 0.9528(5) 0.0365(6) 0.085(3) Uani d P 0.73(2)
C C1B 0.8796(11) 0.9820(10) -0.0352(7) 0.141(7) Uani d P 0.73(2)
H H1BA 0.8628 0.9411 -0.0685 0.169 Uiso calc PR 0.73(2)
H H1BB 0.9327 1.0012 -0.0516 0.169 Uiso calc PR 0.73(2)
C C2B 0.8183(11) 1.0424(10) -0.0416(10) 0.170(9) Uani d P 0.73(2)
H H2BA 0.8192 1.0638 -0.0907 0.255 Uiso calc PR 0.73(2)
H H2BB 0.8312 1.0810 -0.0054 0.255 Uiso calc PR 0.73(2)
H H2BC 0.7638 1.0222 -0.0328 0.255 Uiso calc PR 0.73(2)
Cl Cl1 0.15592(15) 0.74444(16) 0.10728(12) 0.0861(8) Uani d . 1
O O1W 0.7793(3) 0.8503(3) 0.0692(3) 0.0618(15) Uani d . 1
O O2W 0.9975(5) 0.8290(4) 0.0347(4) 0.113(2) Uani d . 1

loop_
_atom_site_aniso_label
_atom_site_aniso_U_11
_atom_site_aniso_U_22
_atom_site_aniso_U_33
_atom_site_aniso_U_12
_atom_site_aniso_U_13
_atom_site_aniso_U_23
Fe1 0.0299(5) 0.0343(6) 0.0406(6) 0.0005(5) -0.0013(4) 0.0018(5)
Fe2 0.0360(6) 0.0397(7) 0.0373(6) -0.0015(5) 0.0028(5) 0.0002(5)
Fe3 0.0297(5) 0.0385(7) 0.0419(6) -0.0030(5) -0.0014(5) -0.0041(5)
Fe4 0.0402(6) 0.0362(6) 0.0367(6) -0.0042(5) -0.0005(5) 0.0016(5)
O1 0.026(3) 0.049(3) 0.037(3) -0.014(2) 0.001(2) -0.006(2)
O2 0.027(2) 0.049(3) 0.037(3) -0.002(2) -0.014(2) -0.010(2)
N11 0.044(4) 0.036(4) 0.046(4) -0.014(3) -0.013(3) 0.000(3)
N21 0.056(4) 0.041(4) 0.031(3) -0.003(3) 0.012(3) -0.002(3)
N31 0.043(4) 0.048(4) 0.036(3) -0.004(3) -0.004(3) 0.011(3)
C11 0.043(4) 0.046(5) 0.046(5) -0.007(4) -0.013(4) -0.014(4)
C21 0.062(6) 0.070(6) 0.077(7) -0.029(5) 0.021(5) -0.010(5)
C31 0.086(7) 0.075(7) 0.072(7) -0.026(6) -0.007(6) -0.029(5)
C41 0.079(6) 0.080(7) 0.031(5) -0.017(5) 0.014(4) -0.008(4)
C51 0.021(3) 0.037(4) 0.042(4) -0.012(3) 0.006(3) 0.003(3)
C61 0.031(4) 0.042(4) 0.026(4) -0.012(3) 0.000(3) 0.002(3)
C71 0.054(5) 0.057(5) 0.040(4) -0.009(4) 0.003(4) 0.001(4)
C81 0.028(4) 0.103(7) 0.059(6) -0.002(4) 0.005(4) 0.003(5)
C91 0.028(4) 0.070(5) 0.064(5) -0.010(4) -0.004(4) 0.004(4)
C101 0.022(4) 0.048(5) 0.068(5) 0.007(3) -0.012(4) 0.009(4)
N12 0.061(4) 0.047(4) 0.033(4) 0.009(3) -0.004(3) -0.005(3)
N22 0.048(4) 0.038(4) 0.033(3) 0.001(3) -0.010(3) -0.006(3)
N32 0.066(5) 0.071(5) 0.039(4) -0.008(4) 0.012(3) -0.008(3)
C12 0.023(4) 0.057(5) 0.056(5) 0.006(4) 0.009(3) -0.009(4)
C22 0.090(7) 0.070(7) 0.062(6) 0.009(5) 0.010(5) -0.005(5)
C32 0.089(8) 0.101(8) 0.053(6) -0.004(6) 0.023(5) -0.011(6)
C42 0.030(4) 0.068(6) 0.071(6) 0.011(4) 0.003(4) 0.009(5)
C52 0.012(3) 0.044(5) 0.052(5) 0.002(3) 0.006(3) -0.006(4)
C62 0.025(4) 0.042(5) 0.049(5) -0.018(3) -0.005(3) 0.003(4)
C72 0.052(5) 0.061(6) 0.043(5) 0.007(4) -0.002(4) -0.006(4)
C82 0.032(4) 0.053(5) 0.068(6) 0.017(4) 0.004(4) -0.002(4)
C92 0.019(4) 0.068(6) 0.079(6) 0.010(4) 0.007(4) -0.007(5)
C102 0.032(4) 0.088(7) 0.055(5) -0.008(4) 0.022(4) -0.019(4)
O13 0.055(3) 0.038(3) 0.034(3) -0.014(3) 0.007(2) -0.004(2)
O23 0.022(2) 0.057(3) 0.044(3) 0.017(2) -0.009(2) -0.003(2)
C13 0.026(3) 0.015(4) 0.047(4) 0.003(3) 0.000(3) 0.004(3)
C23 0.099(8) 0.088(8) 0.079(7) 0.018(6) 0.042(6) 0.031(6)
O14 0.032(3) 0.058(4) 0.050(3) 0.019(2) 0.002(2) -0.005(3)
O24 0.051(3) 0.041(3) 0.041(3) 0.000(2) 0.007(2) -0.003(2)
C14 0.026(4) 0.044(5) 0.043(5) 0.005(3) -0.005(3) -0.004(4)
C24 0.047(5) 0.119(8) 0.083(7) 0.021(5) -0.004(5) -0.014(6)
O15 0.074(4) 0.039(3) 0.047(3) -0.010(3) 0.003(3) 0.001(3)
O25 0.064(4) 0.042(3) 0.046(3) -0.001(3) -0.006(3) 0.001(3)
C15 0.045(4) 0.037(5) 0.045(5) -0.024(4) -0.005(4) -0.009(4)
C25 0.109(8) 0.079(8) 0.087(7) -0.021(6) 0.019(6) -0.013(6)
O16 0.058(3) 0.038(3) 0.050(3) 0.013(3) 0.005(3) 0.006(3)
O26 0.076(4) 0.043(3) 0.036(3) 0.011(3) 0.009(3) 0.003(2)
C16 0.038(4) 0.022(4) 0.044(5) -0.017(3) 0.012(4) -0.010(3)
C26 0.076(6) 0.057(6) 0.081(6) 0.027(5) -0.009(5) 0.005(5)
O17 0.043(3) 0.038(3) 0.044(3) -0.001(2) -0.006(2) -0.001(2)
O27 0.027(3) 0.059(4) 0.044(3) -0.013(2) -0.011(2) 0.000(3)
C17 0.081(7) 0.045(6) 0.053(6) 0.004(5) 0.010(5) 0.021(4)
C27 0.113(9) 0.078(8) 0.120(9) -0.012(6) -0.051(7) 0.026(6)
O18 0.028(3) 0.060(4) 0.040(3) -0.023(2) 0.006(2) 0.005(2)
O28 0.016(2) 0.060(4) 0.052(3) -0.013(2) -0.001(2) -0.005(3)
C18 0.033(4) 0.046(5) 0.049(5) -0.027(4) 0.003(4) 0.005(4)
C28 0.045(5) 0.101(8) 0.074(6) -0.017(5) -0.001(5) -0.007(5)
O19 0.041(3) 0.070(4) 0.075(4) 0.024(3) 0.003(3) 0.014(3)
O29 0.052(4) 0.148(7) 0.106(5) 0.012(4) 0.007(4) 0.060(5)
C19 0.051(5) 0.086(7) 0.056(6) 0.011(5) 0.015(4) -0.004(5)
C29 0.041(5) 0.127(9) 0.085(7) 0.032(5) -0.017(5) 0.017(6)
O1A 0.120(13) 0.109(12) 0.200(16) -0.027(11) -0.028(13) -0.027(11)
C1A 0.096(16) 0.091(17) 0.157(19) -0.046(14) 0.022(15) -0.023(14)
C2A 0.072(13) 0.113(16) 0.105(15) -0.043(12) 0.001(11) 0.002(13)
O1B 0.052(5) 0.089(7) 0.113(8) -0.018(5) 0.011(5) 0.029(6)
C1B 0.122(15) 0.121(15) 0.181(18) 0.034(12) 0.030(14) -0.021(13)
C2B 0.139(16) 0.193(19) 0.177(18) 0.018(15) -0.012(14) 0.035(15)
Cl1 0.0620(15) 0.145(2) 0.0512(14) 0.0106(15) 0.0009(11) -0.0209(14)
O1W 0.026(3) 0.075(4) 0.084(4) -0.016(3) -0.002(3) 0.007(3)
O2W 0.119(6) 0.109(6) 0.112(6) -0.008(5) 0.002(5) 0.013(4)

loop_
_atom_type_symbol
_atom_type_description
_atom_type_scat_dispersion_real
_atom_type_scat_dispersion_imag
_atom_type_scat_source
C C 0.0033 0.0016 'International Tables Vol C Tables 4.2.6.8 and 6.1.1.4'
H H 0.0000 0.0000 'International Tables Vol C Tables 4.2.6.8 and 6.1.1.4'
N N 0.0061 0.0033 'International Tables Vol C Tables 4.2.6.8 and 6.1.1.4'
O O 0.0106 0.0060 'International Tables Vol C Tables 4.2.6.8 and 6.1.1.4'
Cl Cl 0.1484 0.1585 'International Tables Vol C Tables 4.2.6.8 and 6.1.1.4'
Fe Fe 0.3463 0.8444 'International Tables Vol C Tables 4.2.6.8 and 6.1.1.4'

loop_
_geom_angle_atom_site_label_1
_geom_angle_atom_site_label_2
_geom_angle_atom_site_label_3
_geom_angle
O1 Fe1 O2 82.83(18)
O1 Fe1 O19 102.2(2)
O2 Fe1 O19 96.1(2)
O1 Fe1 O23 168.76(18)
O2 Fe1 O23 92.89(19)
O19 Fe1 O23 88.57(19)
O1 Fe1 O26 93.20(18)
O2 Fe1 O26 175.74(19)
O19 Fe1 O26 83.2(2)
O23 Fe1 O26 91.30(19)
O1 Fe1 O28 88.64(18)
O2 Fe1 O28 95.12(18)
O19 Fe1 O28 165.3(2)
O23 Fe1 O28 81.37(18)
O26 Fe1 O28 86.3(2)
O1 Fe2 O16 94.9(2)
O1 Fe2 O17 97.01(19)
O16 Fe2 O17 167.05(19)
O1 Fe2 O18 94.78(18)
O16 Fe2 O18 92.6(2)
O17 Fe2 O18 91.5(2)
O1 Fe2 N21 96.2(2)
O16 Fe2 N21 87.0(2)
O17 Fe2 N21 86.6(2)
O18 Fe2 N21 169.0(2)
O1 Fe2 N11 177.6(2)
O16 Fe2 N11 84.1(2)
O17 Fe2 N11 83.86(19)
O18 Fe2 N11 87.4(2)
N21 Fe2 N11 81.7(2)
O2 Fe3 O13 96.69(19)
O2 Fe3 O15 95.7(2)
O13 Fe3 O15 167.35(19)
O2 Fe3 O14 94.85(18)
O13 Fe3 O14 90.3(2)
O15 Fe3 O14 91.2(2)
O2 Fe3 N12 176.1(2)
O13 Fe3 N12 82.2(2)
O15 Fe3 N12 85.3(2)
O14 Fe3 N12 88.9(2)
O2 Fe3 N22 93.85(19)
O13 Fe3 N22 87.1(2)
O15 Fe3 N22 89.6(2)
O14 Fe3 N22 171.1(2)
N12 Fe3 N22 82.4(2)
O2 Fe4 O1 82.50(18)
O2 Fe4 O27 171.92(18)
O1 Fe4 O27 92.45(19)
O2 Fe4 O25 94.38(19)
O1 Fe4 O25 174.03(19)
O27 Fe4 O25 91.2(2)
O2 Fe4 O1W 93.68(19)
O1 Fe4 O1W 91.0(2)
O27 Fe4 O1W 92.71(19)
O25 Fe4 O1W 84.1(2)
O2 Fe4 O24 90.85(18)
O1 Fe4 O24 97.82(18)
O27 Fe4 O24 83.57(18)
O25 Fe4 O24 87.3(2)
O1W Fe4 O24 170.5(2)
Fe2 O1 Fe1 125.3(2)
Fe2 O1 Fe4 127.8(2)
Fe1 O1 Fe4 96.51(18)
Fe3 O2 Fe4 123.6(2)
Fe3 O2 Fe1 128.8(3)
Fe4 O2 Fe1 98.12(19)
C51 N11 C11 116.1(5)
C51 N11 Fe2 125.6(4)
C11 N11 Fe2 117.1(4)
C61 N21 C101 117.9(6)
C61 N21 Fe2 125.4(4)
C101 N21 Fe2 116.5(5)
C51 N31 C61 128.7(6)
C51 N31 H31N 115.6
C61 N31 H31N 115.6
C21 C11 N11 123.8(7)
C21 C11 H11 118.1
N11 C11 H11 118.1
C11 C21 C31 116.4(8)
C11 C21 H21 121.8
C31 C21 H21 121.8
C41 C31 C21 122.5(8)
C41 C31 H31 118.7
C21 C31 H31 118.7
C51 C41 C31 114.9(7)
C51 C41 H41 122.5
C31 C41 H41 122.6
N11 C51 C41 126.1(6)
N11 C51 N31 118.8(5)
C41 C51 N31 115.1(6)
N21 C61 C71 121.1(6)
N21 C61 N31 121.2(5)
C71 C61 N31 117.6(6)
C81 C71 C61 121.3(7)
C81 C71 H71 119.3
C61 C71 H71 119.3
C71 C81 C91 117.5(7)
C71 C81 H81 121.2
C91 C81 H81 121.2
C101 C91 C81 118.1(7)
C101 C91 H91 121.0
C81 C91 H91 121.0
N21 C101 C91 123.9(7)
N21 C101 H101 118.1
C91 C101 H101 118.1
C52 N12 C12 115.5(6)
C52 N12 Fe3 125.0(4)
C12 N12 Fe3 117.5(5)
C102 N22 C62 118.7(6)
C102 N22 Fe3 116.1(5)
C62 N22 Fe3 123.2(4)
C62 N32 C52 135.3(6)
C62 N32 H32N 112.4
C52 N32 H32N 112.4
C22 C12 N12 123.3(8)
C22 C12 H12 118.3
N12 C12 H12 118.3
C12 C22 C32 117.4(9)
C12 C22 H22 121.3
C32 C22 H22 121.3
C42 C32 C22 121.3(9)
C42 C32 H32 119.3
C22 C32 H32 119.3
C32 C42 C52 117.7(8)
C32 C42 H42 121.1
C52 C42 H42 121.1
N12 C52 C42 124.6(6)
N12 C52 N32 117.6(6)
C42 C52 N32 117.2(6)
N22 C62 N32 119.3(6)
N22 C62 C72 121.2(6)
N32 C62 C72 119.5(6)
C82 C72 C62 120.4(7)
C82 C72 H72 119.8
C62 C72 H72 119.8
C72 C82 C92 118.9(7)
C72 C82 H82 120.6
C92 C82 H82 120.6
C82 C92 C102 119.6(7)
C82 C92 H92 120.2
C102 C92 H92 120.2
N22 C102 C92 121.2(7)
N22 C102 H102 119.4
C92 C102 H102 119.4
C13 O13 Fe3 126.8(4)
C13 O23 Fe1 129.0(4)
O23 C13 O13 126.8(6)
O23 C13 C23 119.4(6)
O13 C13 C23 113.3(6)
C13 C23 H23A 109.5
C13 C23 H23B 109.5
H23A C23 H23B 109.5
C13 C23 H23C 109.5
H23A C23 H23C 109.5
H23B C23 H23C 109.5
C14 O14 Fe3 131.7(4)
C14 O24 Fe4 131.0(5)
O24 C14 O14 126.2(6)
O24 C14 C24 117.3(7)
O14 C14 C24 116.5(6)
C14 C24 H24A 109.5
C14 C24 H24B 109.5
H24A C24 H24B 109.5
C14 C24 H24C 109.5
H24A C24 H24C 109.5
H24B C24 H24C 109.5
C15 O15 Fe3 128.1(5)
C15 O25 Fe4 131.8(5)
O15 C15 O25 125.3(7)
O15 C15 C25 116.7(7)
O25 C15 C25 117.8(7)
C15 C25 H25A 109.5
C15 C25 H25B 109.5
H25A C25 H25B 109.5
C15 C25 H25C 109.5
H25A C25 H25C 109.5
H25B C25 H25C 109.5
C16 O16 Fe2 128.0(4)
C16 O26 Fe1 132.7(5)
O26 C16 O16 126.1(7)
O26 C16 C26 115.5(7)
O16 C16 C26 118.5(6)
C16 C26 H26A 109.5
C16 C26 H26B 109.5
H26A C26 H26B 109.5
C16 C26 H26C 109.5
H26A C26 H26C 109.5
H26B C26 H26C 109.5
C17 O17 Fe2 126.5(5)
C17 O27 Fe4 128.3(5)
O27 C17 O17 127.6(7)
O27 C17 C27 120.0(8)
O17 C17 C27 111.6(8)
C17 C27 H27A 109.5
C17 C27 H27B 109.5
H27A C27 H27B 109.5
C17 C27 H27C 109.5
H27A C27 H27C 109.5
H27B C27 H27C 109.5
C18 O18 Fe2 128.6(4)
C18 O28 Fe1 129.6(5)
O28 C18 O18 131.4(6)
O28 C18 C28 114.5(7)
O18 C18 C28 114.0(6)
C18 C28 H28A 109.5
C18 C28 H28B 109.5
H28A C28 H28B 109.5
C18 C28 H28C 109.5
H28A C28 H28C 109.5
H28B C28 H28C 109.5
C19 O19 Fe1 148.6(6)
O29 C19 O19 120.9(8)
O29 C19 C29 124.0(8)
O19 C19 C29 114.7(9)
C19 C29 H29A 109.5
C19 C29 H29B 109.5
H29A C29 H29B 109.5
C19 C29 H29C 109.5
H29A C29 H29C 109.5
H29B C29 H29C 109.5
O1A C1A C2A 120.2(14)
O1A C1A H1AA 107.3
C2A C1A H1AA 107.3
O1A C1A H1AB 107.3
C2A C1A H1AB 107.3
H1AA C1A H1AB 106.9
C1A C2A H2AA 109.5
C1A C2A H2AB 109.5
H2AA C2A H2AB 109.5
C1A C2A H2AC 109.5
H2AA C2A H2AC 109.5
H2AB C2A H2AC 109.5
O1B C1B C2B 114.3(11)
O1B C1B H1BA 108.7
C2B C1B H1BA 108.7
O1B C1B H1BB 108.7
C2B C1B H1BB 108.7
H1BA C1B H1BB 107.6
C1B C2B H2BA 109.5
C1B C2B H2BB 109.5
H2BA C2B H2BB 109.5
C1B C2B H2BC 109.5
H2BA C2B H2BC 109.5
H2BB C2B H2BC 109.5

loop_
_geom_bond_atom_site_label_1
_geom_bond_atom_site_label_2
_geom_bond_distance
_geom_bond_publ_flag
Fe1 O1 1.933(4) y
Fe1 O2 1.956(5) y
Fe1 O19 1.971(5) y
Fe1 O23 1.996(5) y
Fe1 O26 2.044(5) y
Fe1 O28 2.082(4) y
Fe2 O1 1.820(4) y
Fe2 O16 2.024(5) y
Fe2 O17 2.028(5) y
Fe2 O18 2.035(4) y
Fe2 N21 2.145(5) y
Fe2 N11 2.175(5) y
Fe3 O2 1.828(4) y
Fe3 O13 2.016(5) y
Fe3 O15 2.021(5) y
Fe3 O14 2.041(5) y
Fe3 N12 2.176(6) y
Fe3 N22 2.198(5) y
Fe4 O2 1.915(4) y
Fe4 O1 1.986(5) y
Fe4 O27 2.000(5) y
Fe4 O25 2.006(5) y
Fe4 O1W 2.054(5) y
Fe4 O24 2.055(5) y
N11 C51 1.325(6) ?
N11 C11 1.371(6) ?
N21 C61 1.318(6) ?
N21 C101 1.344(6) ?
N31 C51 1.376(4) ?
N31 C61 1.384(4) ?
N31 H31N 0.8600 ?
C11 C21 1.335(10) ?
C11 H11 0.9300 ?
C21 C31 1.395(11) ?
C21 H21 0.9300 ?
C31 C41 1.377(11) ?
C31 H31 0.9300 ?
C41 C51 1.355(9) ?
C41 H41 0.9300 ?
C61 C71 1.378(9) ?
C71 C81 1.370(10) ?
C71 H71 0.9300 ?
C81 C91 1.384(10) ?
C81 H81 0.9300 ?
C91 C101 1.368(9) ?
C91 H91 0.9300 ?
C101 H101 0.9300 ?
N12 C52 1.322(6) ?
N12 C12 1.348(6) ?
N22 C102 1.327(6) ?
N22 C62 1.331(6) ?
N32 C62 1.384(4) ?
N32 C52 1.388(4) ?
N32 H32N 0.8600 ?
C12 C22 1.336(10) ?
C12 H12 0.9300 ?
C22 C32 1.388(11) ?
C22 H22 0.9300 ?
C32 C42 1.298(11) ?
C32 H32 0.9300 ?
C42 C52 1.361(9) ?
C42 H42 0.9300 ?
C62 C72 1.384(9) ?
C72 C82 1.314(10) ?
C72 H72 0.9300 ?
C82 C92 1.373(10) ?
C82 H82 0.9300 ?
C92 C102 1.374(10) ?
C92 H92 0.9300 ?
C102 H102 0.9300 ?
O13 C13 1.246(7) ?
O23 C13 1.242(7) ?
C13 C23 1.514(10) ?
C23 H23A 0.9600 ?
C23 H23B 0.9600 ?
C23 H23C 0.9600 ?
O14 C14 1.258(7) ?
O24 C14 1.235(8) ?
C14 C24 1.547(9) ?
C24 H24A 0.9600 ?
C24 H24B 0.9600 ?
C24 H24C 0.9600 ?
O15 C15 1.253(8) ?
O25 C15 1.257(8) ?
C15 C25 1.469(10) ?
C25 H25A 0.9600 ?
C25 H25B 0.9600 ?
C25 H25C 0.9600 ?
O16 C16 1.279(8) ?
O26 C16 1.221(7) ?
C16 C26 1.471(9) ?
C26 H26A 0.9600 ?
C26 H26B 0.9600 ?
C26 H26C 0.9600 ?
O17 C17 1.297(9) ?
O27 C17 1.179(9) ?
C17 C27 1.522(11) ?
C27 H27A 0.9600 ?
C27 H27B 0.9600 ?
C27 H27C 0.9600 ?
O18 C18 1.239(8) ?
O28 C18 1.213(8) ?
C18 C28 1.564(9) ?
C28 H28A 0.9600 ?
C28 H28B 0.9600 ?
C28 H28C 0.9600 ?
O19 C19 1.313(9) ?
O29 C19 1.251(10) ?
C19 C29 1.441(11) ?
C29 H29A 0.9600 ?
C29 H29B 0.9600 ?
C29 H29C 0.9600 ?
O1A C1A 1.367(9) ?
C1A C2A 1.424(9) ?
C1A H1AA 0.9700 ?
C1A H1AB 0.9700 ?
C2A H2AA 0.9600 ?
C2A H2AB 0.9600 ?
C2A H2AC 0.9600 ?
O1B C1B 1.392(9) ?
C1B C2B 1.450(9) ?
C1B H1BA 0.9700 ?
C1B H1BB 0.9700 ?
C2B H2BA 0.9600 ?
C2B H2BB 0.9600 ?
C2B H2BC 0.9600 ?
Fe1 Fe2 3.3335(16) y
Fe1 Fe3 3.4134(16) y
Fe1 Fe4 2.9243(16) y
Fe2 Fe4 3.4199(17) y
Fe3 Fe4 3.2990(16) y
Fe2 Fe3 5.8840(16) ?

loop_
_geom_hbond_atom_site_label_D
_geom_hbond_atom_site_label_H
_geom_hbond_atom_site_label_A
_geom_hbond_site_symmetry_A
_geom_hbond_distance_DH
_geom_hbond_distance_HA
_geom_hbond_distance_DA
_geom_hbond_angle_DHA
N31 H31N Cl1 4_675 0.86 2.48 3.221(6) 145
N32 H32N Cl1 4_676 0.86 2.45 3.246(6) 154
O1W ? O29 . ? ? 2.534(9) ?
O1W ? O1B . ? ? 2.618(10) ?
O2W ? O29 . ? ? 2.765(10) ?
O2W ? Cl1 . ? ? 3.196(8) ?
O1A ? Cl1 . ? ? 3.313(15) ?
O1B ? O2W . ? ? 2.774(11) ?
